data_7056417
loop_
_publ_author_name
'Laha, Joydev K.'
'Sharma, Shubhra'
'Bhimpuria, Rohan A.'
'Dayal, Neetu'
'Dubey, Gurudutt'
'Bharatam, Prasad. V.'

_publ_section_title
;
 Integration of Oxidative Arylation with Sulfonyl Migration: One-Pot
 Tandem Synthesis of Densely Functionalized (NH)-Pyrroles
;
_journal_name_full 'New J. Chem.'
_journal_paper_doi 10.1039/C7NJ01709J
_journal_year 2017
_chemical_formula_sum 'C19 H17 N O4 S'
_chemical_formula_weight 355.39
_space_group_crystal_system triclinic
_space_group_IT_number 2
_space_group_name_Hall '-P 1'
_space_group_name_H-M_alt 'P -1'
_symmetry_space_group_name_Hall '-P 1'
_symmetry_space_group_name_H-M 'P -1'
_atom_sites_solution_hydrogens geom
_audit_creation_method SHELXL-2014/7
_audit_update_record
;
2017-04-15 deposited with the CCDC.
2017-07-11 downloaded from the CCDC.
;
_cell_angle_alpha 94.087(5)
_cell_angle_beta 91.473(5)
_cell_angle_gamma 92.143(5)
_cell_formula_units_Z 2
_cell_length_a 6.559(5)
_cell_length_b 8.777(5)
_cell_length_c 15.493(5)
_cell_measurement_reflns_used 4076
_cell_measurement_temperature 293(2)
_cell_measurement_theta_max 28.4
_cell_measurement_theta_min 2.3
_cell_volume 888.7(9)
_computing_structure_refinement 'SHELXL-2014/7 (Sheldrick, 2014)'
_diffrn_ambient_temperature 293(2)
_diffrn_measured_fraction_theta_full 0.945
_diffrn_measured_fraction_theta_max 0.917
_diffrn_measurement_device_type 'Bruker D8 Venture PHOTON 100 CMOS'
_diffrn_radiation_type MoK\a
_diffrn_radiation_wavelength 0.71073
_diffrn_reflns_av_R_equivalents 0.0358
_diffrn_reflns_av_unetI/netI 0.0453
_diffrn_reflns_Laue_measured_fraction_full 0.945
_diffrn_reflns_Laue_measured_fraction_max 0.917
_diffrn_reflns_limit_h_max 7
_diffrn_reflns_limit_h_min -8
_diffrn_reflns_limit_k_max 11
_diffrn_reflns_limit_k_min -11
_diffrn_reflns_limit_l_max 20
_diffrn_reflns_limit_l_min -20
_diffrn_reflns_number 11725
_diffrn_reflns_point_group_measured_fraction_full 0.945
_diffrn_reflns_point_group_measured_fraction_max 0.917
_diffrn_reflns_theta_full 25.242
_diffrn_reflns_theta_max 28.351
_diffrn_reflns_theta_min 2.328
_exptl_absorpt_coefficient_mu 0.205
_exptl_absorpt_correction_T_max 0.7457
_exptl_absorpt_correction_T_min 0.7010
_exptl_absorpt_correction_type empirical
_exptl_crystal_colour colorless
_exptl_crystal_density_diffrn 1.328
_exptl_crystal_description block
_exptl_crystal_F_000 372
_exptl_crystal_size_max 0.16
_exptl_crystal_size_mid 0.14
_exptl_crystal_size_min 0.12
_refine_diff_density_max 0.231
_refine_diff_density_min -0.333
_refine_diff_density_rms 0.044
_refine_ls_extinction_method none
_refine_ls_goodness_of_fit_ref 1.036
_refine_ls_hydrogen_treatment constr
_refine_ls_matrix_type full
_refine_ls_number_parameters 226
_refine_ls_number_reflns 4076
_refine_ls_number_restraints 0
_refine_ls_restrained_S_all 1.036
_refine_ls_R_factor_all 0.0935
_refine_ls_R_factor_gt 0.0529
_refine_ls_shift/su_max 0.002
_refine_ls_shift/su_mean 0.000
_refine_ls_structure_factor_coef Fsqd
_refine_ls_weighting_details 'w=1/[\s^2^(Fo^2^)+(0.0521P)^2^+0.2976P] where P=(Fo^2^+2Fc^2^)/3'
_refine_ls_weighting_scheme calc
_refine_ls_wR_factor_gt 0.1151
_refine_ls_wR_factor_ref 0.1314
_reflns_Friedel_coverage 0.000
_reflns_number_gt 2674
_reflns_number_total 4076
_reflns_threshold_expression 'I > 2\s(I)'
_cod_data_source_file c7nj01709j2.cif
_cod_data_source_block shelx
_cod_database_code 7056417
_shelx_shelxl_version_number 2014/7
_shelx_space_group_comment
;
The symmetry employed for this shelxl refinement is uniquely defined
by the following loop, which should always be used as a source of
symmetry information in preference to the above space-group names.
They are only intended as comments.
;

loop_
_space_group_symop_operation_xyz
'x, y, z'
'-x, -y, -z'

loop_
_atom_site_label
_atom_site_type_symbol
_atom_site_fract_x
_atom_site_fract_y
_atom_site_fract_z
_atom_site_U_iso_or_equiv
_atom_site_adp_type
_atom_site_occupancy
_atom_site_site_symmetry_order
_atom_site_calc_flag
_atom_site_refinement_flags_posn
_atom_site_refinement_flags_adp
S1 S 0.29223(9) -0.00866(6) 0.24529(4) 0.04933(19) Uani 1 1 d . .
O2 O 0.3939(3) 0.13490(16) 0.27232(12) 0.0647(5) Uani 1 1 d . .
O4 O 0.8403(3) -0.16215(18) 0.49917(11) 0.0626(5) Uani 1 1 d . .
N1 N 0.3849(3) -0.33480(19) 0.39884(11) 0.0436(4) Uani 1 1 d . .
H1 H 0.3674 -0.4235 0.4184 0.052 Uiso 1 1 calc R U
O1 O 0.0781(2) -0.01084(17) 0.22480(12) 0.0614(5) Uani 1 1 d . .
C7 C 0.0964(3) -0.3748(2) 0.29517(13) 0.0387(5) Uani 1 1 d . .
O3 O 0.6986(3) -0.3892(2) 0.52167(12) 0.0756(6) Uani 1 1 d . .
C1 C 0.2653(3) -0.2794(2) 0.33666(13) 0.0398(5) Uani 1 1 d . .
C13 C 0.4161(3) -0.0884(2) 0.15457(15) 0.0491(5) Uani 1 1 d . .
C5 C 0.6955(4) -0.2699(3) 0.48795(14) 0.0505(6) Uani 1 1 d . .
C2 C 0.3450(3) -0.1317(2) 0.32555(14) 0.0435(5) Uani 1 1 d . .
C12 C 0.1204(3) -0.5301(2) 0.27657(14) 0.0473(5) Uani 1 1 d . .
H12 H 0.2451 -0.5723 0.2885 0.057 Uiso 1 1 calc R U
C14 C 0.6148(4) -0.0408(3) 0.13998(18) 0.0620(7) Uani 1 1 d . .
H14 H 0.6805 0.0352 0.1766 0.074 Uiso 1 1 calc R U
C18 C 0.3187(4) -0.2006(3) 0.10005(17) 0.0618(7) Uani 1 1 d . .
H18 H 0.1849 -0.2325 0.1095 0.074 Uiso 1 1 calc R U
C9 C -0.2484(4) -0.4075(3) 0.23940(17) 0.0600(6) Uani 1 1 d . .
H9 H -0.3727 -0.3658 0.2263 0.072 Uiso 1 1 calc R U
C8 C -0.0911(3) -0.3146(2) 0.27558(16) 0.0517(6) Uani 1 1 d . .
H8 H -0.1101 -0.2107 0.2871 0.062 Uiso 1 1 calc R U
C4 C 0.5376(3) -0.2304(2) 0.42634(14) 0.0456(5) Uani 1 1 d . .
C6 C 1.0119(4) -0.1926(3) 0.55531(18) 0.0757(8) Uani 1 1 d . .
H6A H 1.1075 -0.1068 0.5587 0.114 Uiso 1 1 calc R U
H6B H 0.9643 -0.2092 0.6121 0.114 Uiso 1 1 calc R U
H6C H 1.0774 -0.2821 0.5323 0.114 Uiso 1 1 calc R U
C3 C 0.5149(3) -0.1035(2) 0.38171(14) 0.0478(5) Uani 1 1 d . .
H3 H 0.5972 -0.0145 0.3875 0.057 Uiso 1 1 calc R U
C11 C -0.0392(4) -0.6225(3) 0.24061(15) 0.0565(6) Uani 1 1 d . .
H11 H -0.0216 -0.7264 0.2287 0.068 Uiso 1 1 calc R U
C16 C 0.6216(5) -0.2203(4) 0.01568(18) 0.0728(8) Uani 1 1 d . .
C10 C -0.2242(4) -0.5615(3) 0.22240(17) 0.0604(6) Uani 1 1 d . .
H10 H -0.3321 -0.6240 0.1988 0.072 Uiso 1 1 calc R U
C17 C 0.4225(5) -0.2650(3) 0.03125(18) 0.0765(8) Uani 1 1 d . .
H17 H 0.3568 -0.3406 -0.0057 0.092 Uiso 1 1 calc R U
C15 C 0.7140(4) -0.1067(3) 0.0710(2) 0.0743(8) Uani 1 1 d . .
H15 H 0.8473 -0.0740 0.0611 0.089 Uiso 1 1 calc R U
C19 C 0.7355(6) -0.2929(4) -0.0585(2) 0.1100(13) Uani 1 1 d . .
H19A H 0.6484 -0.3691 -0.0900 0.165 Uiso 1 1 calc R U
H19B H 0.7765 -0.2161 -0.0964 0.165 Uiso 1 1 calc R U
H19C H 0.8541 -0.3398 -0.0366 0.165 Uiso 1 1 calc R U

loop_
_atom_site_aniso_label
_atom_site_aniso_U_11
_atom_site_aniso_U_22
_atom_site_aniso_U_33
_atom_site_aniso_U_23
_atom_site_aniso_U_13
_atom_site_aniso_U_12
S1 0.0503(4) 0.0316(3) 0.0674(4) 0.0144(2) -0.0078(3) 0.0045(2)
O2 0.0738(12) 0.0317(8) 0.0886(13) 0.0111(8) -0.0106(9) -0.0024(7)
O4 0.0652(11) 0.0566(10) 0.0658(11) 0.0213(8) -0.0223(8) -0.0184(8)
N1 0.0493(11) 0.0352(9) 0.0470(10) 0.0116(8) -0.0032(8) -0.0027(7)
O1 0.0474(10) 0.0505(9) 0.0886(13) 0.0221(9) -0.0094(8) 0.0092(7)
C7 0.0417(12) 0.0355(11) 0.0397(11) 0.0065(8) 0.0024(9) 0.0036(8)
O3 0.0805(13) 0.0640(11) 0.0835(13) 0.0400(10) -0.0334(10) -0.0251(9)
C1 0.0430(12) 0.0359(11) 0.0415(11) 0.0059(9) 0.0022(9) 0.0058(8)
C13 0.0507(14) 0.0424(12) 0.0561(14) 0.0213(10) -0.0097(10) 0.0031(9)
C5 0.0577(15) 0.0467(13) 0.0471(13) 0.0119(10) -0.0071(10) -0.0095(10)
C2 0.0459(12) 0.0332(11) 0.0521(13) 0.0077(9) -0.0020(10) 0.0034(8)
C12 0.0508(13) 0.0405(12) 0.0508(13) 0.0043(10) -0.0063(10) 0.0091(9)
C14 0.0511(16) 0.0597(15) 0.0768(18) 0.0195(13) -0.0063(13) 0.0009(11)
C18 0.0620(16) 0.0611(16) 0.0626(16) 0.0134(13) -0.0080(13) -0.0051(12)
C9 0.0421(14) 0.0552(15) 0.0837(18) 0.0136(13) -0.0076(12) 0.0040(10)
C8 0.0455(13) 0.0390(12) 0.0719(16) 0.0097(11) 0.0032(11) 0.0064(9)
C4 0.0490(13) 0.0422(12) 0.0453(12) 0.0058(9) -0.0048(10) -0.0038(9)
C6 0.0696(19) 0.0818(19) 0.0751(19) 0.0241(15) -0.0287(15) -0.0202(14)
C3 0.0526(14) 0.0340(11) 0.0565(14) 0.0059(10) -0.0055(10) -0.0030(9)
C11 0.0702(17) 0.0383(12) 0.0596(15) -0.0019(10) -0.0108(12) 0.0035(11)
C16 0.085(2) 0.081(2) 0.0573(17) 0.0272(15) 0.0040(15) 0.0223(16)
C10 0.0569(15) 0.0530(15) 0.0696(16) 0.0052(12) -0.0160(12) -0.0083(11)
C17 0.099(2) 0.0725(19) 0.0578(17) 0.0077(14) -0.0089(16) 0.0034(16)
C15 0.0596(18) 0.086(2) 0.082(2) 0.0314(17) 0.0073(15) 0.0115(15)
C19 0.136(3) 0.125(3) 0.076(2) 0.023(2) 0.028(2) 0.046(3)

loop_
_atom_type_symbol
_atom_type_description
_atom_type_scat_dispersion_real
_atom_type_scat_dispersion_imag
_atom_type_scat_source
C C 0.0033 0.0016 'International Tables Vol C Tables 4.2.6.8 and 6.1.1.4'
H H 0.0000 0.0000 'International Tables Vol C Tables 4.2.6.8 and 6.1.1.4'
N N 0.0061 0.0033 'International Tables Vol C Tables 4.2.6.8 and 6.1.1.4'
O O 0.0106 0.0060 'International Tables Vol C Tables 4.2.6.8 and 6.1.1.4'
S S 0.1246 0.1234 'International Tables Vol C Tables 4.2.6.8 and 6.1.1.4'

loop_
_geom_angle_atom_site_label_1
_geom_angle_atom_site_label_2
_geom_angle_atom_site_label_3
_geom_angle
O1 S1 O2 118.46(10)
O1 S1 C2 110.99(10)
O2 S1 C2 106.35(11)
O1 S1 C13 108.06(11)
O2 S1 C13 108.20(11)
C2 S1 C13 103.79(10)
C5 O4 C6 116.69(18)
C1 N1 C4 110.83(17)
C12 C7 C8 118.38(19)
C12 C7 C1 119.84(18)
C8 C7 C1 121.76(18)
N1 C1 C2 105.82(18)
N1 C1 C7 120.20(17)
C2 C1 C7 133.95(18)
C18 C13 C14 120.3(3)
C18 C13 S1 120.4(2)
C14 C13 S1 119.28(19)
O3 C5 O4 123.7(2)
O3 C5 C4 124.5(2)
O4 C5 C4 111.73(19)
C3 C2 C1 108.11(18)
C3 C2 S1 120.72(16)
C1 C2 S1 130.04(17)
C11 C12 C7 120.6(2)
C15 C14 C13 119.3(3)
C13 C18 C17 119.1(3)
C8 C9 C10 120.8(2)
C9 C8 C7 120.4(2)
C3 C4 N1 107.81(18)
C3 C4 C5 131.5(2)
N1 C4 C5 120.55(19)
C4 C3 C2 107.41(18)
C10 C11 C12 120.3(2)
C15 C16 C17 117.8(3)
C15 C16 C19 120.7(3)
C17 C16 C19 121.5(3)
C9 C10 C11 119.5(2)
C18 C17 C16 121.7(3)
C14 C15 C16 121.8(3)

loop_
_geom_bond_atom_site_label_1
_geom_bond_atom_site_label_2
_geom_bond_distance
S1 O1 1.4310(19)
S1 O2 1.4337(17)
S1 C2 1.740(2)
S1 C13 1.757(3)
O4 C5 1.314(3)
O4 C6 1.449(3)
N1 C1 1.355(3)
N1 C4 1.370(3)
C7 C12 1.389(3)
C7 C8 1.392(3)
C7 C1 1.469(3)
O3 C5 1.204(3)
C1 C2 1.404(3)
C13 C18 1.378(3)
C13 C14 1.383(3)
C5 C4 1.458(3)
C2 C3 1.400(3)
C12 C11 1.381(3)
C14 C15 1.370(4)
C18 C17 1.378(4)
C9 C8 1.373(3)
C9 C10 1.374(3)
C4 C3 1.363(3)
C11 C10 1.375(3)
C16 C15 1.378(4)
C16 C17 1.382(4)
C16 C19 1.504(4)
